data_4516021
loop_
_publ_author_name
'Kumar, Dharmendra'
'Prakasham, A. P.'
'Das, Sharmistha'
'Datta, Anindya'
'Ghosh, Prasenjit'

_publ_section_title
;
 Cyanosilylation of Aromatic Aldehydes by Cationic Ruthenium(II) Complexes
 of Benzimidazole-Derived O-Functionalized N-Heterocyclic Carbenes at
 Ambient Temperature under Solvent-Free Conditions.
;
_journal_issue 2
_journal_name_full 'ACS omega'
_journal_page_first 1922
_journal_page_last 1938
_journal_paper_doi 10.1021/acsomega.7b02090
_journal_volume 3
_journal_year 2018
_chemical_formula_moiety 'C30 H37 Cl N3 O Ru, Cl, H2 O'
_chemical_formula_sum 'C30 H39 Cl2 N3 O2 Ru'
_chemical_formula_weight 645.61
_space_group_crystal_system triclinic
_space_group_IT_number 2
_space_group_name_Hall '-P 1'
_space_group_name_H-M_alt 'P -1'
_atom_sites_solution_hydrogens mixed
_atom_sites_solution_primary direct
_atom_sites_solution_secondary difmap
_audit_creation_date 2017-08-16
_audit_creation_method
;
Olex2 1.2-ac3
(compiled 2016.08.26 svn.r3337 for Rigaku Oxford Diffraction, GUI svn.r5221)
;
_cell_angle_alpha 109.2536(19)
_cell_angle_beta 99.6774(18)
_cell_angle_gamma 107.5084(18)
_cell_formula_units_Z 2
_cell_length_a 9.9088(2)
_cell_length_b 11.7379(2)
_cell_length_c 14.6956(3)
_cell_measurement_reflns_used 14297
_cell_measurement_temperature 293(2)
_cell_measurement_theta_max 31.2860
_cell_measurement_theta_min 2.0330
_cell_volume 1469.48(6)
_computing_cell_refinement 'CrysAlisPro 1.171.38.43 (Rigaku OD, 2015)'
_computing_data_collection 'CrysAlisPro 1.171.38.43 (Rigaku OD, 2015)'
_computing_data_reduction 'CrysAlisPro 1.171.38.43 (Rigaku OD, 2015)'
_computing_molecular_graphics 'Olex2 (Dolomanov et al., 2009)'
_computing_publication_material 'Olex2 (Dolomanov et al., 2009)'
_computing_structure_refinement 'ShelXL (Sheldrick, 2015)'
_computing_structure_solution 'ShelXT (Sheldrick, 2015)'
_diffrn_ambient_temperature 293(2)
_diffrn_measured_fraction_theta_full 0.993
_diffrn_measured_fraction_theta_max 0.993
_diffrn_measurement_device_type 'dtrek-CrysAlisPro-abstract goniometer imported rigaku-d*trek images'
_diffrn_measurement_method '\w scans'
_diffrn_radiation_type MoK\a
_diffrn_radiation_wavelength 0.71073
_diffrn_reflns_av_R_equivalents 0.0377
_diffrn_reflns_av_unetI/netI 0.0327
_diffrn_reflns_Laue_measured_fraction_full 0.993
_diffrn_reflns_Laue_measured_fraction_max 0.993
_diffrn_reflns_limit_h_max 11
_diffrn_reflns_limit_h_min -11
_diffrn_reflns_limit_k_max 13
_diffrn_reflns_limit_k_min -11
_diffrn_reflns_limit_l_max 16
_diffrn_reflns_limit_l_min -17
_diffrn_reflns_number 15201
_diffrn_reflns_point_group_measured_fraction_full 0.993
_diffrn_reflns_point_group_measured_fraction_max 0.993
_diffrn_reflns_theta_full 24.993
_diffrn_reflns_theta_max 24.993
_diffrn_reflns_theta_min 2.323
_diffrn_source 'fine-focus sealed X-ray tube'
_exptl_absorpt_coefficient_mu 0.747
_exptl_absorpt_correction_T_max 1.00000
_exptl_absorpt_correction_T_min 0.89979
_exptl_absorpt_correction_type multi-scan
_exptl_absorpt_process_details
;
CrysAlisPro 1.171.38.43 (Rigaku Oxford Diffraction, 2015)
Empirical absorption correction using spherical harmonics,
 implemented in SCALE3 ABSPACK scaling algorithm.
;
_exptl_crystal_colour orange
_exptl_crystal_density_diffrn 1.459
_exptl_crystal_density_method 'not measured'
_exptl_crystal_description block
_exptl_crystal_F_000 668
_exptl_crystal_size_max 0.204
_exptl_crystal_size_mid 0.093
_exptl_crystal_size_min 0.083
_refine_diff_density_max 0.447
_refine_diff_density_min -0.649
_refine_diff_density_rms 0.101
_refine_ls_extinction_method none
_refine_ls_goodness_of_fit_ref 1.043
_refine_ls_hydrogen_treatment constr
_refine_ls_matrix_type full
_refine_ls_number_parameters 353
_refine_ls_number_reflns 5141
_refine_ls_number_restraints 0
_refine_ls_restrained_S_all 1.043
_refine_ls_R_factor_all 0.0293
_refine_ls_R_factor_gt 0.0248
_refine_ls_shift/su_max 0.001
_refine_ls_shift/su_mean 0.000
_refine_ls_structure_factor_coef Fsqd
_refine_ls_weighting_details 'w=1/[\s^2^(Fo^2^)+(0.0311P)^2^+0.7475P] where P=(Fo^2^+2Fc^2^)/3'
_refine_ls_weighting_scheme calc
_refine_ls_wR_factor_gt 0.0599
_refine_ls_wR_factor_ref 0.0616
_reflns_Friedel_coverage 0.000
_reflns_number_gt 4865
_reflns_number_total 5141
_reflns_threshold_expression 'I > 2\s(I)'
_cod_data_source_file ao7b02090_si_002.cif
_cod_data_source_block 3c_PG-DK-05-133_Mo
_cod_database_code 4516021
_shelx_space_group_comment
;
The symmetry employed for this shelxl refinement is uniquely defined
by the following loop, which should always be used as a source of
symmetry information in preference to the above space-group names.
They are only intended as comments.
;
_olex2_refinement_description
;
1. Fixed Uiso
 At 1.2 times of:
  All C(H) groups, All C(H,H) groups, All N(H) groups
 At 1.5 times of:
  All C(H,H,H) groups, All O(H,H) groups
2.a Free rotating group:
 O2(H2A,H2B)
2.b Ternary CH refined with riding coordinates:
 C27(H27)
2.c Secondary CH2 refined with riding coordinates:
 C8(H8A,H8B), C10(H10A,H10B)
2.d Aromatic/amide H refined with riding coordinates:
 N3(H3), C5(H5), C3(H3A), C16(H16), C4(H4), C14(H14), C22(H22), C6(H6),
 C26(H26), C25(H25), C23(H23)
2.e Idealised Me refined as rotating group:
 C18(H18A,H18B,H18C), C19(H19A,H19B,H19C), C9(H9A,H9B,H9C), C29(H29A,H29B,
 H29C), C28(H28A,H28B,H28C), C20(H20A,H20B,H20C), C30(H30A,H30B,H30C)
;
_shelx_shelxl_version_number 2014/7
_olex2_submission_special_instructions 'No special instructions were received'

loop_
_space_group_symop_operation_xyz
'x, y, z'
'-x, -y, -z'

loop_
_atom_site_label
_atom_site_type_symbol
_atom_site_fract_x
_atom_site_fract_y
_atom_site_fract_z
_atom_site_U_iso_or_equiv
_atom_site_adp_type
_atom_site_occupancy
_atom_site_site_symmetry_order
_atom_site_calc_flag
_atom_site_refinement_flags_posn
Ru1 Ru 0.63294(2) 0.64949(2) 0.21639(2) 0.01619(6) Uani 1 1 d .
Cl1 Cl 0.50137(6) 0.75580(5) 0.14438(3) 0.02474(12) Uani 1 1 d .
Cl2 Cl 0.20283(6) 0.42779(5) 0.48121(4) 0.02637(12) Uani 1 1 d .
O1 O 0.41872(14) 0.53490(13) 0.21333(9) 0.0193(3) Uani 1 1 d .
N2 N 0.56987(17) 0.73343(15) 0.41465(11) 0.0162(3) Uani 1 1 d .
O2 O 0.11814(19) 0.66957(17) 0.48038(15) 0.0406(4) Uani 1 1 d .
H2A H 0.1469 0.6071 0.4758 0.061 Uiso 1 1 d G
H2B H 0.0399 0.6561 0.4987 0.061 Uiso 1 1 d G
N3 N 0.25125(17) 0.44617(16) 0.28208(12) 0.0191(4) Uani 1 1 d .
H3 H 0.2348 0.4459 0.3377 0.023 Uiso 1 1 calc R
N1 N 0.70173(17) 0.90754(16) 0.40085(11) 0.0179(3) Uani 1 1 d .
C5 C 0.5766(2) 0.9658(2) 0.65989(14) 0.0238(5) Uani 1 1 d .
H5 H 0.5458 0.9738 0.7173 0.029 Uiso 1 1 calc R
C13 C 0.0844(2) 0.2278(2) 0.16664(14) 0.0205(4) Uani 1 1 d .
C12 C 0.1323(2) 0.36133(19) 0.19077(14) 0.0187(4) Uani 1 1 d .
C8 C 0.7782(2) 0.9992(2) 0.36084(15) 0.0225(4) Uani 1 1 d .
H8A H 0.7345 1.0641 0.3676 0.027 Uiso 1 1 calc R
H8B H 0.7620 0.9518 0.2894 0.027 Uiso 1 1 calc R
C3 C 0.7099(2) 1.0730(2) 0.56741(14) 0.0215(4) Uani 1 1 d .
H3A H 0.7653 1.1481 0.5612 0.026 Uiso 1 1 calc R
C16 C -0.0627(2) 0.3264(2) 0.05280(15) 0.0254(5) Uani 1 1 d .
H16 H -0.1117 0.3588 0.0141 0.030 Uiso 1 1 calc R
C4 C 0.6594(2) 1.0786(2) 0.65053(15) 0.0244(4) Uani 1 1 d .
H4 H 0.6812 1.1596 0.7015 0.029 Uiso 1 1 calc R
C18 C 0.1101(2) 0.5584(2) 0.16542(17) 0.0281(5) Uani 1 1 d .
H18A H 0.1232 0.6007 0.2362 0.042 Uiso 1 1 calc GR
H18B H 0.0363 0.5765 0.1277 0.042 Uiso 1 1 calc GR
H18C H 0.2022 0.5905 0.1517 0.042 Uiso 1 1 calc GR
C21 C 0.7118(2) 0.4885(2) 0.20724(15) 0.0208(4) Uani 1 1 d .
C27 C 0.6565(2) 0.3754(2) 0.23756(16) 0.0283(5) Uani 1 1 d .
H27 H 0.6277 0.4077 0.2987 0.034 Uiso 1 1 calc R
C10 C 0.4914(2) 0.59672(19) 0.39366(14) 0.0183(4) Uani 1 1 d .
H10A H 0.4384 0.5909 0.4428 0.022 Uiso 1 1 calc R
H10B H 0.5624 0.5561 0.4001 0.022 Uiso 1 1 calc R
C2 C 0.6731(2) 0.94885(19) 0.49377(14) 0.0179(4) Uani 1 1 d .
C1 C 0.6388(2) 0.77567(19) 0.35277(13) 0.0168(4) Uani 1 1 d .
C7 C 0.5893(2) 0.83713(19) 0.50269(14) 0.0176(4) Uani 1 1 d .
C11 C 0.3830(2) 0.52424(19) 0.28881(14) 0.0173(4) Uani 1 1 d .
C19 C 0.1619(2) 0.1752(2) 0.22965(16) 0.0265(5) Uani 1 1 d .
H19A H 0.2657 0.2068 0.2356 0.040 Uiso 1 1 calc GR
H19B H 0.1208 0.0815 0.1981 0.040 Uiso 1 1 calc GR
H19C H 0.1488 0.2036 0.2956 0.040 Uiso 1 1 calc GR
C15 C -0.1146(2) 0.1932(2) 0.02683(15) 0.0274(5) Uani 1 1 d .
C17 C 0.0609(2) 0.4136(2) 0.13512(14) 0.0210(4) Uani 1 1 d .
C14 C -0.0402(2) 0.1449(2) 0.08332(15) 0.0244(5) Uani 1 1 d .
H14 H -0.0737 0.0553 0.0655 0.029 Uiso 1 1 calc R
C22 C 0.8193(2) 0.6090(2) 0.27936(15) 0.0228(4) Uani 1 1 d .
H22 H 0.8569 0.6181 0.3449 0.027 Uiso 1 1 calc R
C9 C 0.9434(2) 1.0684(2) 0.41285(17) 0.0301(5) Uani 1 1 d .
H9A H 0.9846 1.1324 0.3874 0.045 Uiso 1 1 calc GR
H9B H 0.9894 1.0059 0.3999 0.045 Uiso 1 1 calc GR
H9C H 0.9608 1.1109 0.4843 0.045 Uiso 1 1 calc GR
C6 C 0.5392(2) 0.8424(2) 0.58624(14) 0.0207(4) Uani 1 1 d .
H6 H 0.4836 0.7673 0.5923 0.025 Uiso 1 1 calc R
C29 C 0.5218(3) 0.2617(2) 0.1587(2) 0.0453(7) Uani 1 1 d .
H29A H 0.4445 0.2919 0.1430 0.068 Uiso 1 1 calc GR
H29B H 0.4878 0.1964 0.1843 0.068 Uiso 1 1 calc GR
H29C H 0.5477 0.2249 0.0987 0.068 Uiso 1 1 calc GR
C26 C 0.6622(2) 0.4775(2) 0.10604(15) 0.0222(4) Uani 1 1 d .
H26 H 0.5945 0.3978 0.0564 0.027 Uiso 1 1 calc R
C25 C 0.7128(2) 0.5827(2) 0.08075(15) 0.0257(5) Uani 1 1 d .
H25 H 0.6792 0.5724 0.0144 0.031 Uiso 1 1 calc R
C28 C 0.7814(3) 0.3309(3) 0.26447(19) 0.0383(6) Uani 1 1 d .
H28A H 0.8081 0.2935 0.2050 0.057 Uiso 1 1 calc GR
H28B H 0.7490 0.2667 0.2914 0.057 Uiso 1 1 calc GR
H28C H 0.8658 0.4045 0.3140 0.057 Uiso 1 1 calc GR
C20 C -0.2518(3) 0.1018(3) -0.06076(18) 0.0438(7) Uani 1 1 d .
H20A H -0.3320 0.1300 -0.0522 0.066 Uiso 1 1 calc GR
H20B H -0.2779 0.0149 -0.0633 0.066 Uiso 1 1 calc GR
H20C H -0.2326 0.1023 -0.1226 0.066 Uiso 1 1 calc GR
C23 C 0.8707(2) 0.7167(2) 0.25257(16) 0.0258(5) Uani 1 1 d .
H23 H 0.9423 0.7954 0.3010 0.031 Uiso 1 1 calc R
C24 C 0.8157(2) 0.7070(2) 0.15468(17) 0.0269(5) Uani 1 1 d .
C30 C 0.8628(3) 0.8213(3) 0.1261(2) 0.0454(7) Uani 1 1 d .
H30A H 0.7766 0.8298 0.0928 0.068 Uiso 1 1 calc GR
H30B H 0.9223 0.8077 0.0815 0.068 Uiso 1 1 calc GR
H30C H 0.9195 0.8996 0.1858 0.068 Uiso 1 1 calc GR

loop_
_atom_site_aniso_label
_atom_site_aniso_U_11
_atom_site_aniso_U_22
_atom_site_aniso_U_33
_atom_site_aniso_U_23
_atom_site_aniso_U_13
_atom_site_aniso_U_12
Ru1 0.01796(10) 0.01651(10) 0.01424(9) 0.00521(7) 0.00788(6) 0.00623(7)
Cl1 0.0319(3) 0.0269(3) 0.0185(2) 0.0093(2) 0.0079(2) 0.0151(2)
Cl2 0.0273(3) 0.0352(3) 0.0230(2) 0.0155(2) 0.0115(2) 0.0138(2)
O1 0.0182(7) 0.0209(7) 0.0167(7) 0.0064(6) 0.0075(5) 0.0049(6)
N2 0.0171(8) 0.0149(8) 0.0139(7) 0.0042(6) 0.0059(6) 0.0038(6)
O2 0.0380(10) 0.0356(10) 0.0621(11) 0.0299(9) 0.0246(9) 0.0160(8)
N3 0.0205(8) 0.0187(9) 0.0159(8) 0.0062(7) 0.0072(7) 0.0044(7)
N1 0.0182(8) 0.0171(9) 0.0175(8) 0.0061(7) 0.0076(6) 0.0055(7)
C5 0.0262(11) 0.0310(12) 0.0146(9) 0.0068(9) 0.0081(8) 0.0131(9)
C13 0.0194(10) 0.0226(11) 0.0217(10) 0.0084(8) 0.0110(8) 0.0089(8)
C12 0.0166(9) 0.0204(11) 0.0162(9) 0.0057(8) 0.0072(7) 0.0040(8)
C8 0.0276(11) 0.0192(11) 0.0220(10) 0.0095(8) 0.0126(8) 0.0068(9)
C3 0.0203(10) 0.0177(10) 0.0211(10) 0.0047(8) 0.0048(8) 0.0043(8)
C16 0.0243(11) 0.0375(13) 0.0205(10) 0.0127(9) 0.0098(8) 0.0171(10)
C4 0.0267(11) 0.0209(11) 0.0193(10) 0.0006(8) 0.0044(8) 0.0104(9)
C18 0.0282(11) 0.0286(12) 0.0375(12) 0.0194(10) 0.0134(10) 0.0154(10)
C21 0.0236(10) 0.0211(11) 0.0224(10) 0.0080(8) 0.0126(8) 0.0126(9)
C27 0.0407(13) 0.0243(12) 0.0302(11) 0.0127(9) 0.0233(10) 0.0172(10)
C10 0.0206(10) 0.0163(10) 0.0165(9) 0.0061(8) 0.0068(8) 0.0050(8)
C2 0.0162(9) 0.0202(10) 0.0163(9) 0.0061(8) 0.0041(7) 0.0074(8)
C1 0.0152(9) 0.0185(10) 0.0165(9) 0.0064(8) 0.0050(7) 0.0066(8)
C7 0.0171(9) 0.0197(10) 0.0145(9) 0.0044(8) 0.0035(7) 0.0085(8)
C11 0.0188(10) 0.0151(10) 0.0201(10) 0.0068(8) 0.0079(8) 0.0086(8)
C19 0.0286(11) 0.0205(11) 0.0320(11) 0.0122(9) 0.0107(9) 0.0089(9)
C15 0.0222(11) 0.0335(13) 0.0197(10) 0.0015(9) 0.0070(8) 0.0114(9)
C17 0.0206(10) 0.0268(11) 0.0209(10) 0.0109(8) 0.0124(8) 0.0115(9)
C14 0.0218(10) 0.0188(11) 0.0264(11) 0.0028(9) 0.0097(9) 0.0050(8)
C22 0.0199(10) 0.0277(12) 0.0195(10) 0.0043(8) 0.0059(8) 0.0131(9)
C9 0.0280(12) 0.0220(12) 0.0363(12) 0.0087(10) 0.0156(10) 0.0046(9)
C6 0.0215(10) 0.0230(11) 0.0167(9) 0.0080(8) 0.0056(8) 0.0072(8)
C29 0.0467(15) 0.0265(14) 0.0625(17) 0.0182(12) 0.0253(13) 0.0086(11)
C26 0.0245(10) 0.0216(11) 0.0183(10) 0.0024(8) 0.0109(8) 0.0095(9)
C25 0.0322(11) 0.0346(13) 0.0200(10) 0.0124(9) 0.0173(9) 0.0191(10)
C28 0.0573(16) 0.0378(14) 0.0403(13) 0.0239(11) 0.0267(12) 0.0298(13)
C20 0.0324(13) 0.0437(16) 0.0322(13) -0.0046(11) -0.0049(10) 0.0139(12)
C23 0.0147(10) 0.0226(11) 0.0336(12) 0.0036(9) 0.0107(9) 0.0052(8)
C24 0.0292(11) 0.0270(12) 0.0368(12) 0.0159(10) 0.0254(10) 0.0151(9)
C30 0.0593(17) 0.0385(15) 0.0627(17) 0.0311(13) 0.0474(15) 0.0233(13)

loop_
_atom_type_symbol
_atom_type_description
_atom_type_scat_dispersion_real
_atom_type_scat_dispersion_imag
_atom_type_scat_source
C C 0.0033 0.0016 'International Tables Vol C Tables 4.2.6.8 and 6.1.1.4'
H H 0.0000 0.0000 'International Tables Vol C Tables 4.2.6.8 and 6.1.1.4'
N N 0.0061 0.0033 'International Tables Vol C Tables 4.2.6.8 and 6.1.1.4'
O O 0.0106 0.0060 'International Tables Vol C Tables 4.2.6.8 and 6.1.1.4'
Cl Cl 0.1484 0.1585 'International Tables Vol C Tables 4.2.6.8 and 6.1.1.4'
Ru Ru -1.2594 0.8363 'International Tables Vol C Tables 4.2.6.8 and 6.1.1.4'

loop_
_geom_angle_atom_site_label_1
_geom_angle_atom_site_label_2
_geom_angle_atom_site_label_3
_geom_angle
O1 Ru1 Cl1 83.62(4)
O1 Ru1 C21 91.59(6)
O1 Ru1 C22 117.40(7)
O1 Ru1 C26 93.86(6)
O1 Ru1 C25 118.87(7)
O1 Ru1 C23 155.61(7)
O1 Ru1 C24 156.02(7)
C21 Ru1 Cl1 153.05(5)
C21 Ru1 C26 37.23(7)
C21 Ru1 C25 66.47(7)
C1 Ru1 Cl1 85.87(5)
C1 Ru1 O1 84.84(6)
C1 Ru1 C21 120.21(7)
C1 Ru1 C22 94.22(7)
C1 Ru1 C26 157.43(8)
C1 Ru1 C25 155.99(8)
C1 Ru1 C23 93.56(8)
C1 Ru1 C24 118.61(8)
C22 Ru1 Cl1 158.94(6)
C22 Ru1 C21 37.29(7)
C22 Ru1 C26 66.36(7)
C22 Ru1 C25 78.71(8)
C22 Ru1 C24 68.81(8)
C26 Ru1 Cl1 116.44(5)
C25 Ru1 Cl1 92.69(6)
C25 Ru1 C26 35.56(8)
C23 Ru1 Cl1 120.60(6)
C23 Ru1 C21 68.19(8)
C23 Ru1 C22 38.34(8)
C23 Ru1 C26 78.40(8)
C23 Ru1 C25 66.61(8)
C23 Ru1 C24 37.73(8)
C24 Ru1 Cl1 92.64(6)
C24 Ru1 C21 81.05(8)
C24 Ru1 C26 66.59(8)
C24 Ru1 C25 37.44(8)
C11 O1 Ru1 125.03(12)
C1 N2 C10 124.38(15)
C1 N2 C7 111.35(16)
C7 N2 C10 124.22(15)
H2A O2 H2B 109.5
C12 N3 H3 116.9
C11 N3 H3 116.9
C11 N3 C12 126.19(16)
C2 N1 C8 122.64(16)
C1 N1 C8 126.75(16)
C1 N1 C2 110.38(15)
C4 C5 H5 119.1
C6 C5 H5 119.1
C6 C5 C4 121.88(18)
C12 C13 C19 120.96(18)
C12 C13 C14 117.78(19)
C14 C13 C19 121.24(19)
C13 C12 N3 117.12(17)
C13 C12 C17 122.41(18)
C17 C12 N3 120.20(18)
N1 C8 H8A 108.8
N1 C8 H8B 108.8
N1 C8 C9 113.91(17)
H8A C8 H8B 107.7
C9 C8 H8A 108.8
C9 C8 H8B 108.8
C4 C3 H3A 121.9
C4 C3 C2 116.24(19)
C2 C3 H3A 121.9
C15 C16 H16 119.0
C15 C16 C17 122.1(2)
C17 C16 H16 119.0
C5 C4 H4 119.1
C3 C4 C5 121.81(19)
C3 C4 H4 119.1
H18A C18 H18B 109.5
H18A C18 H18C 109.5
H18B C18 H18C 109.5
C17 C18 H18A 109.5
C17 C18 H18B 109.5
C17 C18 H18C 109.5
C27 C21 Ru1 130.00(13)
C22 C21 Ru1 69.42(11)
C22 C21 C27 119.68(18)
C22 C21 C26 117.68(19)
C26 C21 Ru1 72.92(12)
C26 C21 C27 122.61(18)
C21 C27 H27 107.4
C21 C27 C28 110.07(18)
C29 C27 C21 113.48(19)
C29 C27 H27 107.4
C29 C27 C28 110.9(2)
C28 C27 H27 107.4
N2 C10 H10A 109.4
N2 C10 H10B 109.4
N2 C10 C11 111.33(16)
H10A C10 H10B 108.0
C11 C10 H10A 109.4
C11 C10 H10B 109.4
C3 C2 N1 131.54(18)
C7 C2 N1 106.61(16)
C7 C2 C3 121.81(18)
N2 C1 Ru1 121.97(14)
N1 C1 Ru1 132.14(14)
N1 C1 N2 105.89(15)
N2 C7 C6 132.19(19)
C2 C7 N2 105.76(16)
C2 C7 C6 122.03(18)
O1 C11 N3 122.65(17)
O1 C11 C10 121.85(17)
N3 C11 C10 115.46(16)
C13 C19 H19A 109.5
C13 C19 H19B 109.5
C13 C19 H19C 109.5
H19A C19 H19B 109.5
H19A C19 H19C 109.5
H19B C19 H19C 109.5
C16 C15 C14 118.91(19)
C16 C15 C20 120.7(2)
C14 C15 C20 120.3(2)
C12 C17 C18 121.50(18)
C16 C17 C12 117.3(2)
C16 C17 C18 121.12(19)
C13 C14 H14 119.3
C15 C14 C13 121.5(2)
C15 C14 H14 119.3
Ru1 C22 H22 129.3
C21 C22 Ru1 73.29(11)
C21 C22 H22 119.8
C21 C22 C23 120.40(19)
C23 C22 Ru1 69.97(12)
C23 C22 H22 119.8
C8 C9 H9A 109.5
C8 C9 H9B 109.5
C8 C9 H9C 109.5
H9A C9 H9B 109.5
H9A C9 H9C 109.5
H9B C9 H9C 109.5
C5 C6 C7 116.22(19)
C5 C6 H6 121.9
C7 C6 H6 121.9
C27 C29 H29A 109.5
C27 C29 H29B 109.5
C27 C29 H29C 109.5
H29A C29 H29B 109.5
H29A C29 H29C 109.5
H29B C29 H29C 109.5
Ru1 C26 H26 132.3
C21 C26 Ru1 69.85(11)
C21 C26 H26 119.3
C25 C26 Ru1 71.74(12)
C25 C26 C21 121.43(19)
C25 C26 H26 119.3
Ru1 C25 H25 132.3
C26 C25 Ru1 72.70(11)
C26 C25 H25 119.4
C26 C25 C24 121.14(19)
C24 C25 Ru1 68.64(11)
C24 C25 H25 119.4
C27 C28 H28A 109.5
C27 C28 H28B 109.5
C27 C28 H28C 109.5
H28A C28 H28B 109.5
H28A C28 H28C 109.5
H28B C28 H28C 109.5
C15 C20 H20A 109.5
C15 C20 H20B 109.5
C15 C20 H20C 109.5
H20A C20 H20B 109.5
H20A C20 H20C 109.5
H20B C20 H20C 109.5
Ru1 C23 H23 129.1
C22 C23 Ru1 71.70(11)
C22 C23 H23 119.3
C24 C23 Ru1 72.37(12)
C24 C23 C22 121.46(19)
C24 C23 H23 119.3
C25 C24 Ru1 73.92(11)
C25 C24 C30 119.9(2)
C23 C24 Ru1 69.90(11)
C23 C24 C25 117.72(19)
C23 C24 C30 122.3(2)
C30 C24 Ru1 127.52(15)
C24 C30 H30A 109.5
C24 C30 H30B 109.5
C24 C30 H30C 109.5
H30A C30 H30B 109.5
H30A C30 H30C 109.5
H30B C30 H30C 109.5

loop_
_geom_bond_atom_site_label_1
_geom_bond_atom_site_label_2
_geom_bond_distance
Ru1 Cl1 2.4004(5)
Ru1 O1 2.1276(13)
Ru1 C21 2.227(2)
Ru1 C1 2.0410(18)
Ru1 C22 2.177(2)
Ru1 C26 2.2675(19)
Ru1 C25 2.2554(19)
Ru1 C23 2.1540(19)
Ru1 C24 2.1859(19)
O1 C11 1.252(2)
N2 C10 1.455(2)
N2 C1 1.357(2)
N2 C7 1.389(2)
O2 H2A 0.8500
O2 H2B 0.8501
N3 H3 0.8600
N3 C12 1.436(2)
N3 C11 1.316(2)
N1 C8 1.467(2)
N1 C2 1.399(2)
N1 C1 1.354(2)
C5 H5 0.9300
C5 C4 1.395(3)
C5 C6 1.384(3)
C13 C12 1.392(3)
C13 C19 1.501(3)
C13 C14 1.397(3)
C12 C17 1.395(3)
C8 H8A 0.9700
C8 H8B 0.9700
C8 C9 1.514(3)
C3 H3A 0.9300
C3 C4 1.386(3)
C3 C2 1.391(3)
C16 H16 0.9300
C16 C15 1.382(3)
C16 C17 1.394(3)
C4 H4 0.9300
C18 H18A 0.9600
C18 H18B 0.9600
C18 H18C 0.9600
C18 C17 1.501(3)
C21 C27 1.515(3)
C21 C22 1.409(3)
C21 C26 1.435(3)
C27 H27 0.9800
C27 C29 1.515(3)
C27 C28 1.523(3)
C10 H10A 0.9700
C10 H10B 0.9700
C10 C11 1.510(3)
C2 C7 1.386(3)
C7 C6 1.390(3)
C19 H19A 0.9600
C19 H19B 0.9600
C19 H19C 0.9600
C15 C14 1.382(3)
C15 C20 1.509(3)
C14 H14 0.9300
C22 H22 0.9300
C22 C23 1.422(3)
C9 H9A 0.9600
C9 H9B 0.9600
C9 H9C 0.9600
C6 H6 0.9300
C29 H29A 0.9600
C29 H29B 0.9600
C29 H29C 0.9600
C26 H26 0.9300
C26 C25 1.381(3)
C25 H25 0.9300
C25 C24 1.427(3)
C28 H28A 0.9600
C28 H28B 0.9600
C28 H28C 0.9600
C20 H20A 0.9600
C20 H20B 0.9600
C20 H20C 0.9600
C23 H23 0.9300
C23 C24 1.404(3)
C24 C30 1.502(3)
C30 H30A 0.9600
C30 H30B 0.9600
C30 H30C 0.9600

loop_
_geom_torsion_atom_site_label_1
_geom_torsion_atom_site_label_2
_geom_torsion_atom_site_label_3
_geom_torsion_atom_site_label_4
_geom_torsion
Ru1 O1 C11 N3 -176.01(14)
Ru1 O1 C11 C10 1.5(3)
Ru1 C21 C27 C29 81.9(2)
Ru1 C21 C27 C28 -153.19(16)
Ru1 C21 C22 C23 -53.79(16)
Ru1 C21 C26 C25 52.02(17)
Ru1 C22 C23 C24 -54.80(17)
Ru1 C26 C25 C24 50.66(17)
Ru1 C25 C24 C23 56.26(16)
Ru1 C25 C24 C30 -124.44(19)
Ru1 C23 C24 C25 -58.31(16)
Ru1 C23 C24 C30 122.4(2)
N2 C10 C11 O1 46.9(2)
N2 C10 C11 N3 -135.38(17)
N2 C7 C6 C5 -177.76(19)
N3 C12 C17 C16 -173.93(17)
N3 C12 C17 C18 3.1(3)
N1 C2 C7 N2 -0.5(2)
N1 C2 C7 C6 -179.15(17)
C13 C12 C17 C16 0.0(3)
C13 C12 C17 C18 177.02(18)
C12 N3 C11 O1 1.5(3)
C12 N3 C11 C10 -176.15(18)
C12 C13 C14 C15 -0.5(3)
C8 N1 C2 C3 -2.8(3)
C8 N1 C2 C7 175.04(17)
C8 N1 C1 Ru1 4.8(3)
C8 N1 C1 N2 -174.37(17)
C3 C2 C7 N2 177.65(17)
C3 C2 C7 C6 -1.0(3)
C16 C15 C14 C13 1.1(3)
C4 C5 C6 C7 0.3(3)
C4 C3 C2 N1 178.22(19)
C4 C3 C2 C7 0.6(3)
C21 C22 C23 Ru1 55.34(16)
C21 C22 C23 C24 0.5(3)
C21 C26 C25 Ru1 -51.18(17)
C21 C26 C25 C24 -0.5(3)
C27 C21 C22 Ru1 -125.19(17)
C27 C21 C22 C23 -178.98(18)
C27 C21 C26 Ru1 127.00(18)
C27 C21 C26 C25 179.01(19)
C10 N2 C1 Ru1 2.7(2)
C10 N2 C1 N1 -177.98(16)
C10 N2 C7 C2 178.07(17)
C10 N2 C7 C6 -3.4(3)
C2 N1 C8 C9 74.4(2)
C2 N1 C1 Ru1 179.45(14)
C2 N1 C1 N2 0.3(2)
C2 C3 C4 C5 0.2(3)
C2 C7 C6 C5 0.5(3)
C1 N2 C10 C11 -50.1(2)
C1 N2 C7 C2 0.7(2)
C1 N2 C7 C6 179.2(2)
C1 N1 C8 C9 -111.6(2)
C1 N1 C2 C3 -177.7(2)
C1 N1 C2 C7 0.1(2)
C7 N2 C10 C11 132.89(18)
C7 N2 C1 Ru1 -179.87(12)
C7 N2 C1 N1 -0.6(2)
C11 N3 C12 C13 117.5(2)
C11 N3 C12 C17 -68.2(3)
C19 C13 C12 N3 -4.5(3)
C19 C13 C12 C17 -178.58(18)
C19 C13 C14 C15 178.03(18)
C15 C16 C17 C12 0.6(3)
C15 C16 C17 C18 -176.46(19)
C17 C16 C15 C14 -1.1(3)
C17 C16 C15 C20 178.0(2)
C14 C13 C12 N3 174.08(17)
C14 C13 C12 C17 0.0(3)
C22 C21 C27 C29 169.01(19)
C22 C21 C27 C28 -66.0(2)
C22 C21 C26 Ru1 -54.80(15)
C22 C21 C26 C25 -2.8(3)
C22 C23 C24 Ru1 54.49(17)
C22 C23 C24 C25 -3.8(3)
C22 C23 C24 C30 176.90(19)
C6 C5 C4 C3 -0.7(3)
C26 C21 C27 C29 -12.8(3)
C26 C21 C27 C28 112.1(2)
C26 C21 C22 Ru1 56.55(16)
C26 C21 C22 C23 2.8(3)
C26 C25 C24 Ru1 -52.45(18)
C26 C25 C24 C23 3.8(3)
C26 C25 C24 C30 -176.89(19)
C20 C15 C14 C13 -178.0(2)
